data_2202660
loop_
_publ_author_name
'Gott, Andrew L.'
'McGowan, Patrick C.'

_publ_section_title
;
 1,4,7-Tris(<i>p</i>-toluenesulfonyl)-1,4,7-triazacyclononane
;
_journal_issue 11
_journal_name_full 'Acta Crystallographica Section E'
_journal_page_first o1702
_journal_page_last o1703
_journal_paper_doi 10.1107/S1600536803022384
_journal_volume 59
_journal_year 2003
_chemical_formula_iupac 'C27 H33 N3 O6 S3'
_chemical_formula_moiety 'C27 H33 N3 O6 S3'
_chemical_formula_sum 'C27 H33 N3 O6 S3'
_chemical_formula_weight 591.74
_chemical_name_systematic
;
1,4,7-tris(p-toluenesulphonyl)-1,4,7-triazacyclononane
;
_space_group_IT_number 2
_symmetry_cell_setting triclinic
_symmetry_space_group_name_Hall '-P 1'
_symmetry_space_group_name_H-M 'P -1'
_atom_sites_solution_hydrogens geom
_atom_sites_solution_primary direct
_atom_sites_solution_secondary difmap
_cell_angle_alpha 101.5528(8)
_cell_angle_beta 113.5558(8)
_cell_angle_gamma 96.3429(6)
_cell_formula_units_Z 2
_cell_length_a 10.3019(2)
_cell_length_b 12.3216(2)
_cell_length_c 12.6131(2)
_cell_measurement_reflns_used 29674
_cell_measurement_temperature 150(2)
_cell_measurement_theta_max 27.5
_cell_measurement_theta_min 2.8
_cell_volume 1405.18(4)
_computing_cell_refinement 'DENZO-SMN (Otwinowski & Minor, 1996)'
_computing_data_collection 'COLLECT (Nonius, 1999)'
_computing_data_reduction DENZO-SMN
_computing_molecular_graphics 'XSeed (Barbour, 1999)'
_computing_publication_material 'local program'
_computing_structure_refinement 'SHELXL97 (Sheldrick, 1997)'
_computing_structure_solution 'SHELXS97 (Sheldrick, 1997)'
_diffrn_ambient_temperature 150(2)
_diffrn_measured_fraction_theta_full 0.994
_diffrn_measured_fraction_theta_max 0.994
_diffrn_measurement_device_type 'Nonius KappaCCD area-detector'
_diffrn_measurement_method area-detector
_diffrn_radiation_monochromator graphite
_diffrn_radiation_source 'fine-focus sealed tube'
_diffrn_radiation_type MoK\a
_diffrn_radiation_wavelength 0.71070
_diffrn_reflns_av_R_equivalents 0.1268
_diffrn_reflns_av_sigmaI/netI 0.0796
_diffrn_reflns_limit_h_max 13
_diffrn_reflns_limit_h_min -13
_diffrn_reflns_limit_k_max 15
_diffrn_reflns_limit_k_min -15
_diffrn_reflns_limit_l_max 16
_diffrn_reflns_limit_l_min -16
_diffrn_reflns_number 29674
_diffrn_reflns_theta_full 27.46
_diffrn_reflns_theta_max 27.46
_diffrn_reflns_theta_min 2.79
_diffrn_standards_decay_% 0
_diffrn_standards_number 0
_exptl_absorpt_coefficient_mu 0.310
_exptl_absorpt_correction_T_max 0.9667
_exptl_absorpt_correction_T_min 0.9320
_exptl_absorpt_correction_type multi-scan
_exptl_absorpt_process_details '(SORTAV; Blessing, 1995)'
_exptl_crystal_colour colourless
_exptl_crystal_density_diffrn 1.399
_exptl_crystal_density_method 'not measured'
_exptl_crystal_description prism
_exptl_crystal_F_000 624
_exptl_crystal_size_max 0.23
_exptl_crystal_size_mid 0.17
_exptl_crystal_size_min 0.11
_refine_diff_density_max 0.953
_refine_diff_density_min -1.272
_refine_ls_extinction_coef 0.047(7)
_refine_ls_extinction_expression Fc^*^=kFc[1+0.001xFc^2^\l^3^/sin(2\q)]^-1/4^
_refine_ls_extinction_method SHELXL97
_refine_ls_goodness_of_fit_ref 1.088
_refine_ls_hydrogen_treatment constr
_refine_ls_matrix_type full
_refine_ls_number_parameters 356
_refine_ls_number_reflns 6402
_refine_ls_number_restraints 0
_refine_ls_restrained_S_all 1.088
_refine_ls_R_factor_all 0.0852
_refine_ls_R_factor_gt 0.0408
_refine_ls_shift/su_max 0.001
_refine_ls_shift/su_mean 0.000
_refine_ls_structure_factor_coef Fsqd
_refine_ls_weighting_details 'calc w = 1/[\s^2^(Fo^2^)+(0.0762P)^2^+0.4075P] where P = (Fo^2^+2Fc^2^)/3'
_refine_ls_weighting_scheme calc
_refine_ls_wR_factor_gt 0.1133
_refine_ls_wR_factor_ref 0.1335
_reflns_number_gt 5459
_reflns_number_total 6402
_reflns_threshold_expression I>2\s(I)
_cod_data_source_file hg6000.cif
_cod_data_source_block I
_cod_original_cell_volume 1405.22(4)
_cod_database_code 2202660
_cod_database_fobs_code 2202660

loop_
_symmetry_equiv_pos_as_xyz
'x, y, z'
'-x, -y, -z'

loop_
_atom_site_label
_atom_site_fract_x
_atom_site_fract_y
_atom_site_fract_z
_atom_site_U_iso_or_equiv
_atom_site_adp_type
_atom_site_calc_flag
_atom_site_refinement_flags
_atom_site_occupancy
_atom_site_disorder_assembly
_atom_site_disorder_group
_atom_site_type_symbol
S1 0.48822(4) 0.33243(3) 0.22081(4) 0.02576(14) Uani d . 1 . . S
S4 0.83908(4) -0.00535(3) 0.23646(3) 0.02527(14) Uani d . 1 . . S
S7 0.33381(5) -0.14779(4) 0.16906(4) 0.03064(15) Uani d . 1 . . S
O11 0.63193(14) 0.37106(10) 0.23413(12) 0.0324(3) Uani d . 1 . . O
O12 0.45738(14) 0.35860(11) 0.32327(11) 0.0318(3) Uani d . 1 . . O
O41 0.82573(14) -0.04532(11) 0.11719(11) 0.0322(3) Uani d . 1 . . O
O42 0.84549(13) -0.08322(10) 0.30824(11) 0.0310(3) Uani d . 1 . . O
O71 0.43276(17) -0.21330(12) 0.15010(14) 0.0431(4) Uani d . 1 . . O
O72 0.21284(15) -0.13421(11) 0.06850(11) 0.0378(3) Uani d . 1 . . O
N1 0.45143(15) 0.19480(11) 0.17298(12) 0.0253(3) Uani d . 1 . . N
N4 0.70007(15) 0.05222(12) 0.22742(12) 0.0248(3) Uani d . 1 . . N
N7 0.42815(16) -0.01995(12) 0.24801(13) 0.0289(3) Uani d . 1 . . N
C2 0.51233(18) 0.13933(15) 0.09309(15) 0.0271(3) Uani d . 1 . . C
H2A 0.4995 0.1799 0.0305 0.032 Uiso calc R 1 . . H
H2B 0.4554 0.0608 0.0521 0.032 Uiso calc R 1 . . H
C3 0.67133(18) 0.13517(14) 0.15477(15) 0.0263(3) Uani d . 1 . . C
H3A 0.7074 0.1159 0.0929 0.032 Uiso calc R 1 . . H
H3B 0.7266 0.2115 0.2076 0.032 Uiso calc R 1 . . H
C5 0.68379(19) 0.08199(15) 0.34071(14) 0.0276(4) Uani d . 1 . . C
H5A 0.6531 0.1554 0.3489 0.033 Uiso calc R 1 . . H
H5B 0.7787 0.0911 0.4095 0.033 Uiso calc R 1 . . H
C6 0.5734(2) -0.00796(16) 0.34421(16) 0.0327(4) Uani d . 1 . . C
H6A 0.6036 -0.0815 0.3355 0.039 Uiso calc R 1 . . H
H6B 0.5701 0.0128 0.4230 0.039 Uiso calc R 1 . . H
C8 0.3470(2) 0.06908(15) 0.26399(16) 0.0290(4) Uani d . 1 . . C
H8A 0.4034 0.1231 0.3442 0.035 Uiso calc R 1 . . H
H8B 0.2538 0.0337 0.2606 0.035 Uiso calc R 1 . . H
C9 0.31693(18) 0.13343(15) 0.16844(16) 0.0279(4) Uani d . 1 . . C
H9A 0.2607 0.0793 0.0882 0.034 Uiso calc R 1 . . H
H9B 0.2572 0.1883 0.1797 0.034 Uiso calc R 1 . . H
C11 0.37034(19) 0.39008(14) 0.11166(15) 0.0281(4) Uani d . 1 . . C
C12 0.3769(2) 0.38062(17) 0.00178(18) 0.0376(4) Uani d . 1 . . C
H12 0.4386 0.3374 -0.0183 0.045 Uiso calc R 1 . . H
C13 0.2811(2) 0.45412(15) 0.14099(17) 0.0324(4) Uani d . 1 . . C
H13 0.2767 0.4604 0.2157 0.039 Uiso calc R 1 . . H
C14 0.2916(2) 0.43552(18) -0.07774(18) 0.0397(4) Uani d . 1 . . C
H14 0.2941 0.4279 -0.1533 0.048 Uiso calc R 1 . . H
C15 0.1983(2) 0.50902(16) 0.06064(18) 0.0354(4) Uani d . 1 . . C
H15 0.1371 0.5528 0.0810 0.042 Uiso calc R 1 . . H
C16 0.2031(2) 0.50115(16) -0.04922(18) 0.0348(4) Uani d . 1 . . C
C17 0.1151(2) 0.56421(19) -0.1339(2) 0.0437(5) Uani d . 1 . . C
H17A 0.0154 0.5203 -0.1802 0.065 Uiso calc R 1 . . H
H17B 0.1579 0.5750 -0.1888 0.065 Uiso calc R 1 . . H
H17C 0.1149 0.6382 -0.0876 0.065 Uiso calc R 1 . . H
C41 0.99340(18) 0.10614(15) 0.31701(15) 0.0269(3) Uani d . 1 . . C
C42 1.07821(19) 0.11897(15) 0.43807(16) 0.0305(4) Uani d . 1 . . C
H42 1.0601 0.0631 0.4754 0.037 Uiso calc R 1 . . H
C43 1.02154(19) 0.18701(16) 0.26112(16) 0.0307(4) Uani d . 1 . . C
H43 0.9654 0.1773 0.1778 0.037 Uiso calc R 1 . . H
C44 1.18978(19) 0.21384(16) 0.50442(16) 0.0319(4) Uani d . 1 . . C
H44 1.2483 0.2218 0.5870 0.038 Uiso calc R 1 . . H
C45 1.1325(2) 0.28142(16) 0.32901(17) 0.0327(4) Uani d . 1 . . C
H45 1.1516 0.3367 0.2914 0.039 Uiso calc R 1 . . H
C46 1.21725(19) 0.29733(15) 0.45199(17) 0.0300(4) Uani d . 1 . . C
C47 1.3314(2) 0.40341(16) 0.52600(19) 0.0383(4) Uani d . 1 . . C
H47A 1.2861 0.4637 0.5500 0.057 Uiso calc R 1 . . H
H47B 1.3791 0.4270 0.4785 0.057 Uiso calc R 1 . . H
H47C 1.4032 0.3887 0.5978 0.057 Uiso calc R 1 . . H
C71 0.26464(19) -0.20670(14) 0.25741(15) 0.0278(4) Uani d . 1 . . C
C72 0.12291(19) -0.20614(15) 0.24088(16) 0.0314(4) Uani d . 1 . . C
H72 0.0630 -0.1721 0.1835 0.038 Uiso calc R 1 . . H
C73 0.3529(2) -0.25481(16) 0.34303(17) 0.0321(4) Uani d . 1 . . C
H73 0.4502 -0.2538 0.3552 0.039 Uiso calc R 1 . . H
C74 0.0699(2) -0.25599(16) 0.30935(17) 0.0335(4) Uani d . 1 . . C
H74 -0.0269 -0.2556 0.2983 0.040 Uiso calc R 1 . . H
C75 0.2988(2) -0.30423(16) 0.41064(17) 0.0327(4) Uani d . 1 . . C
H75 0.3596 -0.3369 0.4690 0.039 Uiso calc R 1 . . H
C76 0.1562(2) -0.30655(15) 0.39405(16) 0.0311(4) Uani d . 1 . . C
C77 0.0959(2) -0.36358(18) 0.46476(19) 0.0403(5) Uani d . 1 . . C
H77A 0.0457 -0.4417 0.4180 0.060 Uiso calc R 1 . . H
H77B 0.0275 -0.3220 0.4817 0.060 Uiso calc R 1 . . H
H77C 0.1753 -0.3641 0.5405 0.060 Uiso calc R 1 . . H

loop_
_atom_site_aniso_label
_atom_site_aniso_U_11
_atom_site_aniso_U_22
_atom_site_aniso_U_33
_atom_site_aniso_U_12
_atom_site_aniso_U_13
_atom_site_aniso_U_23
S1 0.0274(2) 0.0236(2) 0.0255(2) 0.00539(16) 0.01088(17) 0.00628(16)
S4 0.0251(2) 0.0251(2) 0.0242(2) 0.00684(16) 0.00851(17) 0.00730(16)
S7 0.0398(3) 0.0256(2) 0.0320(2) 0.00597(18) 0.0208(2) 0.00858(17)
O11 0.0291(6) 0.0276(6) 0.0374(7) 0.0029(5) 0.0132(5) 0.0063(5)
O12 0.0385(7) 0.0303(6) 0.0265(6) 0.0074(5) 0.0151(5) 0.0055(5)
O41 0.0347(7) 0.0362(7) 0.0262(6) 0.0138(5) 0.0128(5) 0.0066(5)
O42 0.0329(7) 0.0258(6) 0.0322(6) 0.0062(5) 0.0099(5) 0.0125(5)
O71 0.0596(9) 0.0314(7) 0.0581(9) 0.0144(6) 0.0434(8) 0.0133(6)
O72 0.0476(8) 0.0349(7) 0.0270(6) 0.0013(6) 0.0135(6) 0.0096(5)
N1 0.0262(7) 0.0225(7) 0.0286(7) 0.0061(5) 0.0128(6) 0.0071(5)
N4 0.0253(7) 0.0269(7) 0.0225(6) 0.0066(5) 0.0098(5) 0.0078(5)
N7 0.0306(7) 0.0252(7) 0.0344(8) 0.0061(6) 0.0162(6) 0.0105(6)
C2 0.0286(8) 0.0288(8) 0.0238(8) 0.0092(7) 0.0107(7) 0.0067(6)
C3 0.0277(8) 0.0266(8) 0.0267(8) 0.0070(6) 0.0124(7) 0.0095(6)
C5 0.0287(8) 0.0323(9) 0.0210(7) 0.0059(7) 0.0100(7) 0.0072(6)
C6 0.0330(9) 0.0387(10) 0.0309(9) 0.0087(8) 0.0148(8) 0.0162(8)
C8 0.0318(9) 0.0271(8) 0.0317(8) 0.0054(7) 0.0177(7) 0.0077(7)
C9 0.0258(8) 0.0267(8) 0.0318(8) 0.0066(6) 0.0127(7) 0.0076(7)
C11 0.0295(9) 0.0247(8) 0.0299(8) 0.0051(7) 0.0121(7) 0.0094(7)
C12 0.0464(11) 0.0397(10) 0.0361(10) 0.0188(9) 0.0219(9) 0.0157(8)
C13 0.0355(9) 0.0295(9) 0.0366(9) 0.0085(7) 0.0185(8) 0.0109(7)
C14 0.0452(11) 0.0442(11) 0.0345(10) 0.0143(9) 0.0175(9) 0.0175(9)
C15 0.0349(10) 0.0308(9) 0.0447(10) 0.0104(8) 0.0185(8) 0.0141(8)
C16 0.0313(9) 0.0296(9) 0.0403(10) 0.0036(7) 0.0105(8) 0.0152(8)
C17 0.0405(11) 0.0422(11) 0.0503(12) 0.0126(9) 0.0151(9) 0.0244(10)
C41 0.0236(8) 0.0292(8) 0.0290(8) 0.0078(6) 0.0113(7) 0.0093(7)
C42 0.0291(9) 0.0309(9) 0.0303(8) 0.0046(7) 0.0101(7) 0.0126(7)
C43 0.0276(9) 0.0370(9) 0.0317(9) 0.0090(7) 0.0137(7) 0.0153(7)
C44 0.0274(8) 0.0342(9) 0.0305(9) 0.0054(7) 0.0093(7) 0.0089(7)
C45 0.0321(9) 0.0321(9) 0.0406(10) 0.0083(7) 0.0188(8) 0.0164(8)
C46 0.0267(8) 0.0275(8) 0.0391(9) 0.0077(7) 0.0173(7) 0.0083(7)
C47 0.0348(10) 0.0296(9) 0.0486(11) 0.0036(8) 0.0188(9) 0.0066(8)
C71 0.0322(9) 0.0235(8) 0.0298(8) 0.0047(7) 0.0157(7) 0.0074(6)
C72 0.0303(9) 0.0286(9) 0.0352(9) 0.0067(7) 0.0121(7) 0.0127(7)
C73 0.0303(9) 0.0323(9) 0.0387(10) 0.0097(7) 0.0167(8) 0.0144(8)
C74 0.0303(9) 0.0320(9) 0.0429(10) 0.0080(7) 0.0183(8) 0.0142(8)
C75 0.0351(9) 0.0318(9) 0.0344(9) 0.0102(7) 0.0146(8) 0.0146(7)
C76 0.0371(10) 0.0242(8) 0.0353(9) 0.0057(7) 0.0190(8) 0.0083(7)
C77 0.0459(11) 0.0391(10) 0.0479(11) 0.0103(9) 0.0281(10) 0.0197(9)

loop_
_atom_type_symbol
_atom_type_description
_atom_type_scat_dispersion_real
_atom_type_scat_dispersion_imag
_atom_type_scat_source
C C 0.0033 0.0016 'International Tables Vol C Tables 4.2.6.8 and 6.1.1.4'
H H 0.0000 0.0000 'International Tables Vol C Tables 4.2.6.8 and 6.1.1.4'
N N 0.0061 0.0033 'International Tables Vol C Tables 4.2.6.8 and 6.1.1.4'
O O 0.0106 0.0060 'International Tables Vol C Tables 4.2.6.8 and 6.1.1.4'
S S 0.1246 0.1234 'International Tables Vol C Tables 4.2.6.8 and 6.1.1.4'

loop_
_geom_angle_atom_site_label_1
_geom_angle_atom_site_label_2
_geom_angle_atom_site_label_3
_geom_angle
_geom_angle_publ_flag
O12 S1 O11 119.47(8) yes
O12 S1 N1 106.29(7) ?
O11 S1 N1 106.81(7) yes
O12 S1 C11 106.94(8) ?
O11 S1 C11 106.96(8) ?
N1 S1 C11 110.24(8) yes
O41 S4 O42 119.77(8) ?
O41 S4 N4 107.68(7) ?
O42 S4 N4 106.39(7) ?
O41 S4 C41 108.25(8) ?
O42 S4 C41 108.20(8) ?
N4 S4 C41 105.71(8) ?
O71 S7 O72 120.17(9) ?
O71 S7 N7 107.04(8) ?
O72 S7 N7 106.24(8) ?
O71 S7 C71 107.63(8) ?
O72 S7 C71 107.49(8) ?
N7 S7 C71 107.73(8) ?
C9 N1 C2 118.66(13) ?
C9 N1 S1 117.15(11) ?
C2 N1 S1 119.59(11) yes
C3 N4 C5 116.22(13) yes
C3 N4 S4 115.67(11) ?
C5 N4 S4 114.89(10) ?
C6 N7 C8 117.34(14) ?
C6 N7 S7 118.29(12) ?
C8 N7 S7 117.42(12) ?
N1 C2 C3 115.41(13) yes
N1 C2 H2A 108.4 ?
C3 C2 H2A 108.4 ?
N1 C2 H2B 108.4 ?
C3 C2 H2B 108.4 ?
H2A C2 H2B 107.5 ?
N4 C3 C2 113.94(14) yes
N4 C3 H3A 108.8 ?
C2 C3 H3A 108.8 ?
N4 C3 H3B 108.8 ?
C2 C3 H3B 108.8 ?
H3A C3 H3B 107.7 ?
N4 C5 C6 111.89(14) ?
N4 C5 H5A 109.2 ?
C6 C5 H5A 109.2 ?
N4 C5 H5B 109.2 ?
C6 C5 H5B 109.2 ?
H5A C5 H5B 107.9 ?
N7 C6 C5 111.47(14) ?
N7 C6 H6A 109.3 ?
C5 C6 H6A 109.3 ?
N7 C6 H6B 109.3 ?
C5 C6 H6B 109.3 ?
H6A C6 H6B 108.0 ?
N7 C8 C9 112.19(14) ?
N7 C8 H8A 109.2 ?
C9 C8 H8A 109.2 ?
N7 C8 H8B 109.2 ?
C9 C8 H8B 109.2 ?
H8A C8 H8B 107.9 ?
N1 C9 C8 112.33(14) ?
N1 C9 H9A 109.1 ?
C8 C9 H9A 109.1 ?
N1 C9 H9B 109.1 ?
C8 C9 H9B 109.1 ?
H9A C9 H9B 107.9 ?
C13 C11 C12 120.28(16) ?
C13 C11 S1 118.94(14) ?
C12 C11 S1 120.50(14) ?
C14 C12 C11 118.97(18) ?
C14 C12 H12 120.5 ?
C11 C12 H12 120.5 ?
C11 C13 C15 119.63(17) ?
C11 C13 H13 120.2 ?
C15 C13 H13 120.2 ?
C16 C14 C12 121.51(18) ?
C16 C14 H14 119.2 ?
C12 C14 H14 119.2 ?
C13 C15 C16 121.20(18) ?
C13 C15 H15 119.4 ?
C16 C15 H15 119.4 ?
C14 C16 C15 118.39(17) ?
C14 C16 C17 121.29(18) ?
C15 C16 C17 120.31(18) ?
C16 C17 H17A 109.5 ?
C16 C17 H17B 109.5 ?
H17A C17 H17B 109.5 ?
C16 C17 H17C 109.5 ?
H17A C17 H17C 109.5 ?
H17B C17 H17C 109.5 ?
C42 C41 C43 120.33(16) ?
C42 C41 S4 119.88(13) ?
C43 C41 S4 119.53(13) ?
C41 C42 C44 119.74(16) ?
C41 C42 H42 120.1 ?
C44 C42 H42 120.1 ?
C45 C43 C41 119.05(16) ?
C45 C43 H43 120.5 ?
C41 C43 H43 120.5 ?
C42 C44 C46 121.13(17) ?
C42 C44 H44 119.4 ?
C46 C44 H44 119.4 ?
C43 C45 C46 121.53(16) ?
C43 C45 H45 119.2 ?
C46 C45 H45 119.2 ?
C44 C46 C45 118.19(17) ?
C44 C46 C47 120.86(17) ?
C45 C46 C47 120.92(16) ?
C46 C47 H47A 109.5 ?
C46 C47 H47B 109.5 ?
H47A C47 H47B 109.5 ?
C46 C47 H47C 109.5 ?
H47A C47 H47C 109.5 ?
H47B C47 H47C 109.5 ?
C73 C71 C72 120.20(16) ?
C73 C71 S7 119.34(13) ?
C72 C71 S7 120.45(13) ?
C71 C72 C74 119.27(16) ?
C71 C72 H72 120.4 ?
C74 C72 H72 120.4 ?
C75 C73 C71 119.99(17) ?
C75 C73 H73 120.0 ?
C71 C73 H73 120.0 ?
C72 C74 C76 121.20(17) ?
C72 C74 H74 119.4 ?
C76 C74 H74 119.4 ?
C73 C75 C76 120.81(17) ?
C73 C75 H75 119.6 ?
C76 C75 H75 119.6 ?
C75 C76 C74 118.51(16) ?
C75 C76 C77 120.84(17) ?
C74 C76 C77 120.65(17) ?
C76 C77 H77A 109.5 ?
C76 C77 H77B 109.5 ?
H77A C77 H77B 109.5 ?
C76 C77 H77C 109.5 ?
H77A C77 H77C 109.5 ?
H77B C77 H77C 109.5 ?

loop_
_geom_bond_atom_site_label_1
_geom_bond_atom_site_label_2
_geom_bond_site_symmetry_2
_geom_bond_distance
_geom_bond_publ_flag
S1 O12 . 1.4349(13) ?
S1 O11 . 1.4353(13) yes
S1 N1 . 1.6277(14) yes
S1 C11 . 1.7664(17) yes
S4 O41 . 1.4310(12) ?
S4 O42 . 1.4350(12) ?
S4 N4 . 1.6411(14) ?
S4 C41 . 1.7647(18) ?
S7 O71 . 1.4309(14) ?
S7 O72 . 1.4342(14) ?
S7 N7 . 1.6364(15) ?
S7 C71 . 1.7667(17) ?
N1 C9 . 1.477(2) ?
N1 C2 . 1.483(2) yes
N4 C3 . 1.482(2) ?
N4 C5 . 1.483(2) ?
N7 C6 . 1.470(2) ?
N7 C8 . 1.481(2) ?
C2 C3 . 1.519(2) yes
C2 H2A . 0.9900 ?
C2 H2B . 0.9900 ?
C3 H3A . 0.9900 ?
C3 H3B . 0.9900 ?
C5 C6 . 1.518(2) ?
C5 H5A . 0.9900 ?
C5 H5B . 0.9900 ?
C6 H6A . 0.9900 ?
C6 H6B . 0.9900 ?
C8 C9 . 1.522(2) ?
C8 H8A . 0.9900 ?
C8 H8B . 0.9900 ?
C9 H9A . 0.9900 ?
C9 H9B . 0.9900 ?
C11 C13 . 1.386(2) ?
C11 C12 . 1.397(3) ?
C12 C14 . 1.390(3) ?
C12 H12 . 0.9500 ?
C13 C15 . 1.387(3) ?
C13 H13 . 0.9500 ?
C14 C16 . 1.387(3) ?
C14 H14 . 0.9500 ?
C15 C16 . 1.391(3) ?
C15 H15 . 0.9500 ?
C16 C17 . 1.510(3) ?
C17 H17A . 0.9800 ?
C17 H17B . 0.9800 ?
C17 H17C . 0.9800 ?
C41 C42 . 1.388(2) ?
C41 C43 . 1.398(2) ?
C42 C44 . 1.389(3) ?
C42 H42 . 0.9500 ?
C43 C45 . 1.385(3) ?
C43 H43 . 0.9500 ?
C44 C46 . 1.391(3) ?
C44 H44 . 0.9500 ?
C45 C46 . 1.402(3) ?
C45 H45 . 0.9500 ?
C46 C47 . 1.502(3) ?
C47 H47A . 0.9800 ?
C47 H47B . 0.9800 ?
C47 H47C . 0.9800 ?
C71 C73 . 1.391(2) ?
C71 C72 . 1.391(3) ?
C72 C74 . 1.392(3) ?
C72 H72 . 0.9500 ?
C73 C75 . 1.386(3) ?
C73 H73 . 0.9500 ?
C74 C76 . 1.396(3) ?
C74 H74 . 0.9500 ?
C75 C76 . 1.395(3) ?
C75 H75 . 0.9500 ?
C76 C77 . 1.508(3) ?
C77 H77A . 0.9800 ?
C77 H77B . 0.9800 ?
C77 H77C . 0.9800 ?

loop_
_cod_related_entry_id
_cod_related_entry_database
_cod_related_entry_code
1 ChemSpider 490460
